data_1566300
loop_
_publ_author_name
'Chen, De-Li'
'Chen, Mei-Ying'
'Hou, Yong'
'Wang, Can-Hong'
'Sun, Zhao-Cui'
'Yang, Yun'
'Liang, Han-Qiao'
'Ma, Guo-Xu'
'Xu, Xu-Dong'
'Wei, Jian-He'

_publ_section_title
;
 Cadinane-Type Sesquiterpenoids with Cytotoxic Activity from the Infected
 Stems of the Semi-mangrove <i>Hibiscus tiliaceus</i>.
;
_journal_issue 1
_journal_name_full 'Journal of natural products'
_journal_page_first 127
_journal_page_last 135
_journal_paper_doi 10.1021/acs.jnatprod.1c00849
_journal_volume 85
_journal_year 2022
_chemical_formula_moiety 'C14 H14 O4'
_chemical_formula_sum 'C14 H14 O4'
_chemical_formula_weight 246.25
_space_group_crystal_system monoclinic
_space_group_IT_number 14
_space_group_name_Hall '-P 2ybc'
_space_group_name_H-M_alt 'P 1 21/c 1'
_atom_sites_solution_hydrogens geom
_atom_sites_solution_primary direct
_audit_creation_date 2021-08-30
_audit_creation_method
;
Olex2 1.3-alpha
(compiled 2020.09.11 svn.r3730fd0d for OlexSys, GUI svn.r6159)
;
_cell_angle_alpha 90
_cell_angle_beta 100.903(8)
_cell_angle_gamma 90
_cell_formula_units_Z 4
_cell_length_a 14.0059(12)
_cell_length_b 12.3372(9)
_cell_length_c 7.0592(6)
_cell_measurement_reflns_used 525
_cell_measurement_temperature 112.35(10)
_cell_measurement_theta_max 24.5120
_cell_measurement_theta_min 4.0970
_cell_volume 1197.77(17)
_computing_cell_refinement
;
CrysAlisPro, Agilent Technologies,
Version 1.171.37.35 (release 13-08-2014 CrysAlis171 .NET)
(compiled Aug 13 2014,18:06:01)
;
_computing_data_collection
;
CrysAlisPro, Agilent Technologies,
Version 1.171.37.35 (release 13-08-2014 CrysAlis171 .NET)
(compiled Aug 13 2014,18:06:01)
;
_computing_data_reduction
;
CrysAlisPro, Agilent Technologies,
Version 1.171.37.35 (release 13-08-2014 CrysAlis171 .NET)
(compiled Aug 13 2014,18:06:01)
;
_computing_molecular_graphics 'Olex2 1.3-alpha (Dolomanov et al., 2009)'
_computing_publication_material 'Olex2 1.3-alpha (Dolomanov et al., 2009)'
_computing_structure_refinement 'SHELXL 2018/3 (Sheldrick, 2015)'
_computing_structure_solution 'SHELXS  (Sheldrick, 2008)'
_diffrn_ambient_environment N~2~
_diffrn_ambient_temperature 112.35(10)
_diffrn_detector 'CCD plate'
_diffrn_detector_area_resol_mean 16.0971
_diffrn_detector_type Eos
_diffrn_measured_fraction_theta_full 0.999
_diffrn_measured_fraction_theta_max 0.980
_diffrn_measurement_details
;
#__ type_ start__ end____ width___ exp.time_
  1 omega  -30.00   -3.00   1.0000   15.0000
omega____ theta____ kappa____ phi______ frames
    -      -10.7727  -77.0000  -90.0000 27

#__ type_ start__ end____ width___ exp.time_
  2 omega   30.00   55.00   1.0000   15.0000
omega____ theta____ kappa____ phi______ frames
    -       15.9289  -99.0000  -30.0000 25

#__ type_ start__ end____ width___ exp.time_
  3 omega    8.00   83.00   1.0000   15.0000
omega____ theta____ kappa____ phi______ frames
    -       15.9289   57.0000   30.0000 75

#__ type_ start__ end____ width___ exp.time_
  4 omega   56.00   81.00   1.0000   15.0000
omega____ theta____ kappa____ phi______ frames
    -       15.9289  178.0000  -90.0000 25

#__ type_ start__ end____ width___ exp.time_
  5 omega   -6.00   83.00   1.0000   15.0000
omega____ theta____ kappa____ phi______ frames
    -       15.9289   77.0000  120.0000 89
;
_diffrn_measurement_device 'four-circle diffractometer'
_diffrn_measurement_device_type 'Xcalibur, Eos, Gemini'
_diffrn_measurement_method '\w scans'
_diffrn_orient_matrix_UB_11 0.0334233000
_diffrn_orient_matrix_UB_12 0.0142495000
_diffrn_orient_matrix_UB_13 0.0849290000
_diffrn_orient_matrix_UB_21 -0.0392971000
_diffrn_orient_matrix_UB_22 0.0130170000
_diffrn_orient_matrix_UB_23 0.0462714000
_diffrn_orient_matrix_UB_31 -0.0006223000
_diffrn_orient_matrix_UB_32 -0.0541379000
_diffrn_orient_matrix_UB_33 0.0334118000
_diffrn_radiation_monochromator graphite
_diffrn_radiation_probe x-ray
_diffrn_radiation_type 'Mo K\a'
_diffrn_radiation_wavelength 0.71073
_diffrn_reflns_av_R_equivalents 0.0876
_diffrn_reflns_av_unetI/netI 0.1296
_diffrn_reflns_Laue_measured_fraction_full 0.999
_diffrn_reflns_Laue_measured_fraction_max 0.980
_diffrn_reflns_limit_h_max 17
_diffrn_reflns_limit_h_min -16
_diffrn_reflns_limit_k_max 15
_diffrn_reflns_limit_k_min -15
_diffrn_reflns_limit_l_max 7
_diffrn_reflns_limit_l_min -8
_diffrn_reflns_number 5677
_diffrn_reflns_point_group_measured_fraction_full 0.999
_diffrn_reflns_point_group_measured_fraction_max 0.980
_diffrn_reflns_theta_full 25.242
_diffrn_reflns_theta_max 25.998
_diffrn_reflns_theta_min 2.962
_diffrn_source 'Enhance (Mo) X-ray Source'
_exptl_absorpt_coefficient_mu 0.100
_exptl_absorpt_correction_T_max 1.00000
_exptl_absorpt_correction_T_min 0.95521
_exptl_absorpt_correction_type multi-scan
_exptl_absorpt_process_details
;
CrysAlisPro, Agilent Technologies,
Version 1.171.37.35 (release 13-08-2014 CrysAlis171 .NET)
(compiled Aug 13 2014,18:06:01)
Empirical absorption correction using spherical harmonics,
 implemented in SCALE3 ABSPACK scaling algorithm.
;
_exptl_crystal_colour colorless
_exptl_crystal_density_diffrn 1.366
_exptl_crystal_density_method 'not measured'
_exptl_crystal_description block
_exptl_crystal_F_000 520
_exptl_crystal_size_max 0.18
_exptl_crystal_size_mid 0.06
_exptl_crystal_size_min 0.012
_refine_diff_density_max 0.235
_refine_diff_density_min -0.239
_refine_diff_density_rms 0.056
_refine_ls_extinction_method none
_refine_ls_goodness_of_fit_ref 0.975
_refine_ls_hydrogen_treatment constr
_refine_ls_matrix_type full
_refine_ls_number_parameters 167
_refine_ls_number_reflns 2311
_refine_ls_number_restraints 0
_refine_ls_restrained_S_all 0.975
_refine_ls_R_factor_all 0.1613
_refine_ls_R_factor_gt 0.0654
_refine_ls_shift/su_max 0.001
_refine_ls_shift/su_mean 0.000
_refine_ls_structure_factor_coef Fsqd
_refine_ls_weighting_details 'w=1/[\s^2^(Fo^2^)+(0.0169P)^2^] where P=(Fo^2^+2Fc^2^)/3'
_refine_ls_weighting_scheme calc
_refine_ls_wR_factor_gt 0.0919
_refine_ls_wR_factor_ref 0.1219
_reflns_Friedel_coverage 0.000
_reflns_number_gt 1091
_reflns_number_total 2311
_reflns_threshold_expression 'I > 2\s(I)'
_cod_data_source_file np1c00849_si_002.cif
_cod_data_source_block exp_7364
_cod_original_cell_volume 1197.76(17)
_cod_database_code 1566300
_shelx_shelxl_version_number 2018/3
_shelx_space_group_comment
;
The symmetry employed for this shelxl refinement is uniquely defined
by the following loop, which should always be used as a source of
symmetry information in preference to the above space-group names.
They are only intended as comments.
;
_shelx_estimated_absorpt_t_max 0.999
_shelx_estimated_absorpt_t_min 0.982
_reflns_odcompleteness_completeness 99.78
_reflns_odcompleteness_iscentric 1
_reflns_odcompleteness_theta 25.07
_olex2_refinement_description
;
1. Fixed Uiso
 At 1.2 times of:
  All C(H) groups
 At 1.5 times of:
  All C(H,H,H) groups, All O(H) groups
2.a Ternary CH refined with riding coordinates:
 C11(H11)
2.b Aromatic/amide H refined with riding coordinates:
 C3(H3), C5(H5), C14(H14)
2.c Idealised Me refined as rotating group:
 C12(H12A,H12B,H12C), C13(H13A,H13B,H13C), C15(H15A,H15B,H15C)
2.d Idealised tetrahedral OH refined as rotating group:
 O1(H1)
;
_olex2_submission_special_instructions 'No special instructions were received'

loop_
_space_group_symop_operation_xyz
'x, y, z'
'-x, y+1/2, -z+1/2'
'-x, -y, -z'
'x, -y-1/2, z-1/2'

loop_
_atom_site_label
_atom_site_type_symbol
_atom_site_fract_x
_atom_site_fract_y
_atom_site_fract_z
_atom_site_U_iso_or_equiv
_atom_site_adp_type
_atom_site_occupancy
_atom_site_site_symmetry_order
_atom_site_calc_flag
_atom_site_refinement_flags_posn
_atom_site_refinement_flags_adp
_atom_site_refinement_flags_occupancy
_atom_site_disorder_assembly
_atom_site_disorder_group
O1 O 0.48140(16) 0.18480(17) -0.1472(4) 0.0311(7) Uani 1 1 d . . . . .
H1 H 0.462467 0.247644 -0.162600 0.047 Uiso 1 1 calc R U . . .
O2 O 0.49185(17) 0.39355(17) -0.1215(3) 0.0310(7) Uani 1 1 d . . . . .
O3 O 0.90775(17) 0.45885(17) 0.2448(4) 0.0352(7) Uani 1 1 d . . . . .
O8 O 0.77405(15) 0.36598(16) 0.1293(3) 0.0219(6) Uani 1 1 d . . . . .
C1 C 0.6271(2) 0.2805(2) -0.0056(5) 0.0183(8) Uani 1 1 d . . . . .
C2 C 0.5760(2) 0.1839(3) -0.0606(5) 0.0211(8) Uani 1 1 d . . . . .
C3 C 0.6222(2) 0.0838(2) -0.0312(5) 0.0211(8) Uani 1 1 d . . . . .
H3 H 0.587021 0.021169 -0.070807 0.025 Uiso 1 1 calc R U . . .
C4 C 0.7190(2) 0.0751(2) 0.0555(5) 0.0191(8) Uani 1 1 d . . . . .
C5 C 0.8729(2) 0.1740(3) 0.2134(5) 0.0208(8) Uani 1 1 d . . . . .
H5 H 0.905662 0.108743 0.242710 0.025 Uiso 1 1 calc R U . . .
C6 C 0.9209(2) 0.2667(3) 0.2620(5) 0.0215(8) Uani 1 1 d . . . . .
C7 C 0.8721(2) 0.3696(3) 0.2152(5) 0.0246(9) Uani 1 1 d . . . . .
C9 C 0.7260(2) 0.2699(2) 0.0817(5) 0.0175(8) Uani 1 1 d . . . . .
C10 C 0.7727(2) 0.1710(2) 0.1176(5) 0.0172(8) Uani 1 1 d . . . . .
C11 C 0.7672(2) -0.0353(2) 0.0897(5) 0.0226(8) Uani 1 1 d . . . . .
H11 H 0.836695 -0.025710 0.090472 0.027 Uiso 1 1 calc R U . . .
C12 C 0.7567(2) -0.0779(2) 0.2891(5) 0.0305(10) Uani 1 1 d . . . . .
H12A H 0.785968 -0.027444 0.386562 0.046 Uiso 1 1 calc R U . . .
H12B H 0.788619 -0.146828 0.311672 0.046 Uiso 1 1 calc R U . . .
H12C H 0.689038 -0.086010 0.293800 0.046 Uiso 1 1 calc R U . . .
C13 C 0.7280(3) -0.1178(2) -0.0679(5) 0.0348(10) Uani 1 1 d . . . . .
H13A H 0.661182 -0.133581 -0.064405 0.052 Uiso 1 1 calc R U . . .
H13B H 0.765537 -0.183268 -0.046261 0.052 Uiso 1 1 calc R U . . .
H13C H 0.732570 -0.088403 -0.191692 0.052 Uiso 1 1 calc R U . . .
C14 C 0.5775(2) 0.3842(3) -0.0402(5) 0.0250(9) Uani 1 1 d . . . . .
H14 H 0.612202 0.446873 0.001258 0.030 Uiso 1 1 calc R U . . .
C15 C 1.0258(2) 0.2733(2) 0.3591(5) 0.0292(9) Uani 1 1 d . . . . .
H15A H 1.051039 0.201511 0.386476 0.044 Uiso 1 1 calc R U . . .
H15B H 1.031079 0.313228 0.477396 0.044 Uiso 1 1 calc R U . . .
H15C H 1.062246 0.309460 0.275582 0.044 Uiso 1 1 calc R U . . .

loop_
_atom_site_aniso_label
_atom_site_aniso_U_11
_atom_site_aniso_U_22
_atom_site_aniso_U_33
_atom_site_aniso_U_23
_atom_site_aniso_U_13
_atom_site_aniso_U_12
O1 0.0190(14) 0.0286(13) 0.0419(18) 0.0004(13) -0.0035(12) 0.0014(11)
O2 0.0268(15) 0.0324(14) 0.0320(16) 0.0036(12) 0.0008(13) 0.0099(12)
O3 0.0335(16) 0.0263(13) 0.0431(19) -0.0044(12) 0.0003(13) -0.0114(12)
O8 0.0196(13) 0.0202(12) 0.0251(15) -0.0019(10) 0.0018(11) -0.0031(11)
C1 0.0191(19) 0.0195(18) 0.017(2) -0.0016(15) 0.0046(15) 0.0002(17)
C2 0.0168(19) 0.0295(19) 0.018(2) -0.0003(16) 0.0058(16) 0.0022(16)
C3 0.020(2) 0.0178(17) 0.024(2) -0.0015(15) 0.0012(17) -0.0017(16)
C4 0.020(2) 0.0200(17) 0.018(2) 0.0013(15) 0.0052(16) 0.0028(16)
C5 0.019(2) 0.0278(19) 0.015(2) 0.0055(16) 0.0040(16) 0.0033(16)
C6 0.0198(19) 0.0286(19) 0.014(2) -0.0001(16) -0.0013(15) -0.0030(17)
C7 0.021(2) 0.031(2) 0.021(2) 0.0006(17) 0.0020(17) -0.0051(18)
C9 0.022(2) 0.0184(17) 0.012(2) -0.0030(15) 0.0043(15) -0.0065(17)
C10 0.0187(19) 0.0176(17) 0.017(2) -0.0005(15) 0.0071(16) 0.0011(16)
C11 0.020(2) 0.0232(18) 0.023(2) -0.0037(16) -0.0008(16) -0.0005(17)
C12 0.029(2) 0.0281(19) 0.034(3) 0.0045(18) 0.0038(18) 0.0038(17)
C13 0.030(2) 0.030(2) 0.043(3) -0.0062(19) 0.0029(19) 0.0041(19)
C14 0.027(2) 0.0267(19) 0.023(2) 0.0025(16) 0.0105(18) 0.0019(18)
C15 0.024(2) 0.037(2) 0.025(2) -0.0014(18) -0.0003(17) -0.0045(18)

loop_
_atom_type_symbol
_atom_type_description
_atom_type_scat_dispersion_real
_atom_type_scat_dispersion_imag
_atom_type_scat_source
C C 0.0033 0.0016 'International Tables Vol C Tables 4.2.6.8 and 6.1.1.4'
H H 0.0000 0.0000 'International Tables Vol C Tables 4.2.6.8 and 6.1.1.4'
O O 0.0106 0.0060 'International Tables Vol C Tables 4.2.6.8 and 6.1.1.4'

loop_
_geom_angle_atom_site_label_1
_geom_angle_atom_site_label_2
_geom_angle_atom_site_label_3
_geom_angle
_geom_angle_site_symmetry_1
_geom_angle_site_symmetry_3
_geom_angle_publ_flag
C2 O1 H1 109.5 . . ?
C9 O8 C7 122.1(2) . . ?
C2 C1 C9 116.6(3) . . ?
C2 C1 C14 119.8(3) . . ?
C9 C1 C14 123.6(3) . . ?
O1 C2 C1 121.5(3) . . ?
O1 C2 C3 117.6(3) . . ?
C3 C2 C1 120.9(3) . . ?
C2 C3 H3 119.2 . . ?
C4 C3 C2 121.6(3) . . ?
C4 C3 H3 119.2 . . ?
C3 C4 C10 119.2(3) . . ?
C3 C4 C11 120.6(3) . . ?
C10 C4 C11 120.2(3) . . ?
C6 C5 H5 118.6 . . ?
C6 C5 C10 122.7(3) . . ?
C10 C5 H5 118.6 . . ?
C5 C6 C7 119.9(3) . . ?
C5 C6 C15 124.4(3) . . ?
C7 C6 C15 115.8(3) . . ?
O3 C7 O8 116.4(3) . . ?
O3 C7 C6 126.6(3) . . ?
O8 C7 C6 117.0(3) . . ?
O8 C9 C1 115.0(3) . . ?
O8 C9 C10 121.5(3) . . ?
C10 C9 C1 123.5(3) . . ?
C4 C10 C5 125.2(3) . . ?
C9 C10 C4 118.1(3) . . ?
C9 C10 C5 116.7(3) . . ?
C4 C11 H11 107.7 . . ?
C4 C11 C12 109.7(3) . . ?
C4 C11 C13 113.2(3) . . ?
C12 C11 H11 107.7 . . ?
C13 C11 H11 107.7 . . ?
C13 C11 C12 110.8(3) . . ?
C11 C12 H12A 109.5 . . ?
C11 C12 H12B 109.5 . . ?
C11 C12 H12C 109.5 . . ?
H12A C12 H12B 109.5 . . ?
H12A C12 H12C 109.5 . . ?
H12B C12 H12C 109.5 . . ?
C11 C13 H13A 109.5 . . ?
C11 C13 H13B 109.5 . . ?
C11 C13 H13C 109.5 . . ?
H13A C13 H13B 109.5 . . ?
H13A C13 H13C 109.5 . . ?
H13B C13 H13C 109.5 . . ?
O2 C14 C1 123.5(3) . . ?
O2 C14 H14 118.3 . . ?
C1 C14 H14 118.3 . . ?
C6 C15 H15A 109.5 . . ?
C6 C15 H15B 109.5 . . ?
C6 C15 H15C 109.5 . . ?
H15A C15 H15B 109.5 . . ?
H15A C15 H15C 109.5 . . ?
H15B C15 H15C 109.5 . . ?

loop_
_geom_bond_atom_site_label_1
_geom_bond_atom_site_label_2
_geom_bond_distance
_geom_bond_site_symmetry_2
_geom_bond_publ_flag
O1 H1 0.8200 . ?
O1 C2 1.350(4) . ?
O2 C14 1.233(4) . ?
O3 C7 1.210(3) . ?
O8 C7 1.393(4) . ?
O8 C9 1.373(3) . ?
C1 C2 1.408(4) . ?
C1 C9 1.411(4) . ?
C1 C14 1.454(4) . ?
C2 C3 1.391(4) . ?
C3 H3 0.9300 . ?
C3 C4 1.383(4) . ?
C4 C10 1.426(4) . ?
C4 C11 1.519(4) . ?
C5 H5 0.9300 . ?
C5 C6 1.339(4) . ?
C5 C10 1.438(4) . ?
C6 C7 1.451(4) . ?
C6 C15 1.501(4) . ?
C9 C10 1.385(4) . ?
C11 H11 0.9800 . ?
C11 C12 1.535(4) . ?
C11 C13 1.531(4) . ?
C12 H12A 0.9600 . ?
C12 H12B 0.9600 . ?
C12 H12C 0.9600 . ?
C13 H13A 0.9600 . ?
C13 H13B 0.9600 . ?
C13 H13C 0.9600 . ?
C14 H14 0.9300 . ?
C15 H15A 0.9600 . ?
C15 H15B 0.9600 . ?
C15 H15C 0.9600 . ?

loop_
_geom_torsion_atom_site_label_1
_geom_torsion_atom_site_label_2
_geom_torsion_atom_site_label_3
_geom_torsion_atom_site_label_4
_geom_torsion
_geom_torsion_site_symmetry_1
_geom_torsion_site_symmetry_2
_geom_torsion_site_symmetry_3
_geom_torsion_site_symmetry_4
_geom_torsion_publ_flag
O1 C2 C3 C4 179.7(3) . . . . ?
O8 C9 C10 C4 -177.0(3) . . . . ?
O8 C9 C10 C5 2.2(4) . . . . ?
C1 C2 C3 C4 1.1(5) . . . . ?
C1 C9 C10 C4 2.7(5) . . . . ?
C1 C9 C10 C5 -178.0(3) . . . . ?
C2 C1 C9 O8 178.5(3) . . . . ?
C2 C1 C9 C10 -1.2(5) . . . . ?
C2 C1 C14 O2 -2.1(5) . . . . ?
C2 C3 C4 C10 0.5(5) . . . . ?
C2 C3 C4 C11 178.7(3) . . . . ?
C3 C4 C10 C5 178.5(3) . . . . ?
C3 C4 C10 C9 -2.3(5) . . . . ?
C3 C4 C11 C12 -90.4(4) . . . . ?
C3 C4 C11 C13 33.9(4) . . . . ?
C5 C6 C7 O3 -177.3(4) . . . . ?
C5 C6 C7 O8 3.4(5) . . . . ?
C6 C5 C10 C4 177.4(3) . . . . ?
C6 C5 C10 C9 -1.8(5) . . . . ?
C7 O8 C9 C1 -179.5(3) . . . . ?
C7 O8 C9 C10 0.2(4) . . . . ?
C9 O8 C7 O3 177.6(3) . . . . ?
C9 O8 C7 C6 -3.1(4) . . . . ?
C9 C1 C2 O1 -179.3(3) . . . . ?
C9 C1 C2 C3 -0.7(5) . . . . ?
C9 C1 C14 O2 177.9(3) . . . . ?
C10 C4 C11 C12 87.8(4) . . . . ?
C10 C4 C11 C13 -147.9(3) . . . . ?
C10 C5 C6 C7 -1.0(5) . . . . ?
C10 C5 C6 C15 -179.0(3) . . . . ?
C11 C4 C10 C5 0.3(5) . . . . ?
C11 C4 C10 C9 179.5(3) . . . . ?
C14 C1 C2 O1 0.6(5) . . . . ?
C14 C1 C2 C3 179.2(3) . . . . ?
C14 C1 C9 O8 -1.4(5) . . . . ?
C14 C1 C9 C10 178.8(3) . . . . ?
C15 C6 C7 O3 0.8(5) . . . . ?
C15 C6 C7 O8 -178.5(3) . . . . ?
